data_2206313
loop_
_publ_author_name
'Liu, Xin-Gang'
'Feng, Ya-Qing'
'Liu, Dong-Qing'
'Zhao, Yao'

_publ_section_title
;
 4-[(Phenyldiazenyl)amino]benzaldehyde
;
_journal_issue 7
_journal_name_full 'Acta Crystallographica Section E'
_journal_page_first o2185
_journal_page_last o2186
_journal_paper_doi 10.1107/S1600536805018751
_journal_volume 61
_journal_year 2005
_chemical_formula_iupac 'C13 H11 N3 O'
_chemical_formula_moiety 'C13 H11 N3 O'
_chemical_formula_sum 'C13 H11 N3 O'
_chemical_formula_weight 225.25
_chemical_name_systematic 4-(N-Phenylazo)aminobenzaldehyde
_space_group_IT_number 19
_symmetry_cell_setting orthorhombic
_symmetry_space_group_name_Hall 'P 2ac 2ab'
_symmetry_space_group_name_H-M 'P 21 21 21'
_cell_angle_alpha 90.00
_cell_angle_beta 90.00
_cell_angle_gamma 90.00
_cell_formula_units_Z 4
_cell_length_a 4.9916(9)
_cell_length_b 6.2388(11)
_cell_length_c 37.342(7)
_cell_measurement_reflns_used 1750
_cell_measurement_temperature 294(2)
_cell_measurement_theta_max 25.29
_cell_measurement_theta_min 3.27
_cell_volume 1162.9(4)
_computing_cell_refinement 'SAINT (Bruker, 1997)'
_computing_data_collection 'SMART (Bruker, 1997)'
_computing_data_reduction SAINT
_computing_molecular_graphics 'SHELXTL (Bruker, 1997)'
_computing_publication_material SHELXTL
_computing_structure_refinement 'SHELXL-97 (Sheldrick, 1997)'
_computing_structure_solution 'SHELXS-97 (Sheldrick, 1997)'
_diffrn_ambient_temperature 294(2)
_diffrn_measured_fraction_theta_full 0.993
_diffrn_measured_fraction_theta_max 0.993
_diffrn_measurement_device_type 'Bruker SMART 1000 CCD area-detector'
_diffrn_measurement_method '\f and \w'
_diffrn_radiation_monochromator graphite
_diffrn_radiation_source 'fine-focus sealed tube'
_diffrn_radiation_type MoK\a
_diffrn_radiation_wavelength 0.71073
_diffrn_reflns_av_R_equivalents 0.0385
_diffrn_reflns_av_sigmaI/netI 0.0319
_diffrn_reflns_limit_h_max 4
_diffrn_reflns_limit_h_min -6
_diffrn_reflns_limit_k_max 7
_diffrn_reflns_limit_k_min -7
_diffrn_reflns_limit_l_max 46
_diffrn_reflns_limit_l_min -42
_diffrn_reflns_number 6580
_diffrn_reflns_theta_full 26.42
_diffrn_reflns_theta_max 26.42
_diffrn_reflns_theta_min 3.27
_diffrn_standards_number 0
_exptl_absorpt_coefficient_mu 0.085
_exptl_absorpt_correction_T_max 0.990
_exptl_absorpt_correction_T_min 0.970
_exptl_absorpt_correction_type multi-scan
_exptl_absorpt_process_details '(SADABS; Bruker, 1997)'
_exptl_crystal_colour brown
_exptl_crystal_density_diffrn 1.287
_exptl_crystal_density_method 'not measured'
_exptl_crystal_description block
_exptl_crystal_F_000 472
_exptl_crystal_size_max 0.26
_exptl_crystal_size_mid 0.20
_exptl_crystal_size_min 0.12
_refine_diff_density_max 0.139
_refine_diff_density_min -0.152
_refine_ls_extinction_method none
_refine_ls_goodness_of_fit_ref 1.083
_refine_ls_hydrogen_treatment mixed
_refine_ls_matrix_type full
_refine_ls_number_parameters 158
_refine_ls_number_reflns 1445
_refine_ls_number_restraints 0
_refine_ls_restrained_S_all 1.083
_refine_ls_R_factor_all 0.0700
_refine_ls_R_factor_gt 0.0373
_refine_ls_shift/su_max 0.000
_refine_ls_shift/su_mean 0.000
_refine_ls_structure_factor_coef Fsqd
_refine_ls_weighting_details 'calc w = 1/[\s^2^(Fo^2^)+(0.0383P)^2^+0.132P] where P = (Fo^2^+2Fc^2^)/3'
_refine_ls_weighting_scheme calc
_refine_ls_wR_factor_ref 0.0939
_reflns_number_gt 1016
_reflns_number_total 1445
_reflns_threshold_expression I>2\s(I)
_cod_data_source_file wn6356.cif
_cod_data_source_block I
_cod_database_code 2206313
_cod_database_fobs_code 2206313

loop_
_symmetry_equiv_pos_as_xyz
'x, y, z'
'-x+1/2, -y, z+1/2'
'-x, y+1/2, -z+1/2'
'x+1/2, -y+1/2, -z'

loop_
_atom_site_label
_atom_site_fract_x
_atom_site_fract_y
_atom_site_fract_z
_atom_site_U_iso_or_equiv
_atom_site_adp_type
_atom_site_calc_flag
_atom_site_refinement_flags
_atom_site_occupancy
_atom_site_type_symbol
N1 0.4331(5) -0.1219(4) 0.15157(6) 0.0504(6) Uani d . 1 N
H1A 0.483(6) -0.243(5) 0.1634(7) 0.071(10) Uiso d . 1 H
N2 0.5754(4) -0.0614(3) 0.12285(5) 0.0477(5) Uani d . 1 N
N3 0.7448(5) -0.2042(3) 0.11450(5) 0.0522(6) Uani d . 1 N
O1 -0.4419(4) 0.5608(3) 0.20709(5) 0.0631(6) Uani d . 1 O
C1 -0.3657(5) 0.3827(4) 0.21543(7) 0.0498(7) Uani d . 1 C
H1 -0.4499 0.3190 0.2349 0.060 Uiso calc R 1 H
C2 -0.1569(5) 0.2597(4) 0.19804(6) 0.0427(6) Uani d . 1 C
C3 -0.0935(5) 0.0591(4) 0.21176(6) 0.0483(6) Uani d . 1 C
H3 -0.1842 0.0082 0.2318 0.058 Uiso calc R 1 H
C4 0.1018(5) -0.0653(4) 0.19612(7) 0.0488(6) Uani d . 1 C
H4 0.1419 -0.1993 0.2056 0.059 Uiso calc R 1 H
C5 0.2389(5) 0.0086(4) 0.16627(6) 0.0411(6) Uani d . 1 C
C6 0.1773(5) 0.2100(4) 0.15229(6) 0.0467(6) Uani d . 1 C
H6 0.2695 0.2617 0.1324 0.056 Uiso calc R 1 H
C7 -0.0203(5) 0.3323(4) 0.16797(6) 0.0480(7) Uani d . 1 C
H7 -0.0629 0.4654 0.1583 0.058 Uiso calc R 1 H
C8 0.9059(5) -0.1477(4) 0.08453(6) 0.0510(7) Uani d . 1 C
C9 0.9038(7) 0.0481(5) 0.06745(8) 0.0680(8) Uani d . 1 C
H9 0.7881 0.1560 0.0749 0.082 Uiso calc R 1 H
C10 1.0775(8) 0.0821(6) 0.03877(9) 0.0848(10) Uani d . 1 C
H10 1.0768 0.2134 0.0270 0.102 Uiso calc R 1 H
C11 1.2498(7) -0.0767(7) 0.02782(8) 0.0823(11) Uani d . 1 C
H11 1.3644 -0.0531 0.0086 0.099 Uiso calc R 1 H
C12 1.2527(7) -0.2687(6) 0.04513(8) 0.0770(10) Uani d . 1 C
H12 1.3709 -0.3756 0.0379 0.092 Uiso calc R 1 H
C13 1.0804(6) -0.3048(5) 0.07336(7) 0.0640(8) Uani d . 1 C
H13 1.0822 -0.4366 0.0850 0.077 Uiso calc R 1 H

loop_
_atom_site_aniso_label
_atom_site_aniso_U_11
_atom_site_aniso_U_22
_atom_site_aniso_U_33
_atom_site_aniso_U_12
_atom_site_aniso_U_13
_atom_site_aniso_U_23
N1 0.0503(13) 0.0507(14) 0.0504(13) 0.0110(13) 0.0068(11) 0.0015(11)
N2 0.0432(12) 0.0560(13) 0.0438(12) 0.0023(13) -0.0003(10) -0.0042(10)
N3 0.0490(12) 0.0579(13) 0.0495(12) 0.0134(13) 0.0058(11) -0.0084(11)
O1 0.0717(13) 0.0518(11) 0.0660(12) 0.0245(12) 0.0073(11) 0.0036(9)
C1 0.0494(16) 0.0523(16) 0.0478(15) 0.0075(14) 0.0049(12) -0.0016(12)
C2 0.0413(14) 0.0405(14) 0.0465(14) 0.0070(12) 0.0016(11) -0.0017(11)
C3 0.0485(15) 0.0480(15) 0.0483(14) 0.0024(14) 0.0091(13) 0.0035(12)
C4 0.0511(15) 0.0423(13) 0.0530(15) 0.0110(14) 0.0045(14) 0.0052(12)
C5 0.0374(12) 0.0421(14) 0.0438(14) 0.0070(12) -0.0021(11) -0.0066(11)
C6 0.0480(16) 0.0502(15) 0.0421(13) 0.0063(14) 0.0023(12) 0.0039(12)
C7 0.0521(16) 0.0419(14) 0.0501(15) 0.0074(13) -0.0006(13) 0.0042(11)
C8 0.0468(15) 0.0645(17) 0.0416(14) 0.0011(16) 0.0020(13) -0.0092(12)
C9 0.0653(19) 0.075(2) 0.0632(19) 0.002(2) 0.0096(17) 0.0016(17)
C10 0.091(2) 0.095(2) 0.069(2) -0.011(3) 0.011(2) 0.0087(19)
C11 0.068(2) 0.121(3) 0.058(2) -0.015(3) 0.0158(18) -0.012(2)
C12 0.0620(19) 0.105(3) 0.064(2) 0.003(2) 0.0127(18) -0.025(2)
C13 0.0548(17) 0.0779(19) 0.0593(17) 0.0097(19) 0.0065(15) -0.0143(15)

loop_
_atom_type_symbol
_atom_type_description
_atom_type_scat_dispersion_real
_atom_type_scat_dispersion_imag
_atom_type_scat_source
C C 0.0033 0.0000 'International Tables Vol C Tables 4.2.6.8 and 6.1.1.4'
H H 0.0000 0.0000 'International Tables Vol C Tables 4.2.6.8 and 6.1.1.4'
N N 0.0061 0.0000 'International Tables Vol C Tables 4.2.6.8 and 6.1.1.4'
O O 0.0106 0.0000 'International Tables Vol C Tables 4.2.6.8 and 6.1.1.4'

loop_
_geom_angle_atom_site_label_1
_geom_angle_atom_site_label_2
_geom_angle_atom_site_label_3
_geom_angle
N2 N1 C5 121.6(2)
N2 N1 H1A 118.4(18)
C5 N1 H1A 119.4(17)
N3 N2 N1 110.6(2)
N2 N3 C8 113.4(2)
O1 C1 C2 126.5(2)
O1 C1 H1 116.7
C2 C1 H1 116.7
C3 C2 C7 118.7(2)
C3 C2 C1 118.4(2)
C7 C2 C1 122.9(2)
C4 C3 C2 120.9(2)
C4 C3 H3 119.6
C2 C3 H3 119.6
C3 C4 C5 120.2(2)
C3 C4 H4 119.9
C5 C4 H4 119.9
N1 C5 C4 118.0(2)
N1 C5 C6 122.5(2)
C4 C5 C6 119.4(2)
C7 C6 C5 119.8(2)
C7 C6 H6 120.1
C5 C6 H6 120.1
C6 C7 C2 120.9(2)
C6 C7 H7 119.5
C2 C7 H7 119.5
C13 C8 C9 119.7(3)
C13 C8 N3 114.8(2)
C9 C8 N3 125.4(3)
C8 C9 C10 119.1(3)
C8 C9 H9 120.5
C10 C9 H9 120.5
C11 C10 C9 120.5(3)
C11 C10 H10 119.7
C9 C10 H10 119.7
C12 C11 C10 120.0(3)
C12 C11 H11 120.0
C10 C11 H11 120.0
C11 C12 C13 120.0(3)
C11 C12 H12 120.0
C13 C12 H12 120.0
C8 C13 C12 120.7(3)
C8 C13 H13 119.7
C12 C13 H13 119.7

loop_
_geom_bond_atom_site_label_1
_geom_bond_atom_site_label_2
_geom_bond_distance
N1 N2 1.341(3)
N1 C5 1.380(3)
N1 H1A 0.91(3)
N2 N3 1.267(3)
N3 C8 1.422(3)
O1 C1 1.215(3)
C1 C2 1.448(3)
C1 H1 0.9300
C2 C3 1.389(3)
C2 C7 1.390(3)
C3 C4 1.376(3)
C3 H3 0.9300
C4 C5 1.387(3)
C4 H4 0.9300
C5 C6 1.395(3)
C6 C7 1.378(3)
C6 H6 0.9300
C7 H7 0.9300
C8 C13 1.376(4)
C8 C9 1.378(4)
C9 C10 1.394(4)
C9 H9 0.9300
C10 C11 1.375(5)
C10 H10 0.9300
C11 C12 1.361(5)
C11 H11 0.9300
C12 C13 1.379(4)
C12 H12 0.9300
C13 H13 0.9300

loop_
_geom_hbond_atom_site_label_D
_geom_hbond_atom_site_label_H
_geom_hbond_atom_site_label_A
_geom_hbond_site_symmetry_A
_geom_hbond_distance_DH
_geom_hbond_distance_HA
_geom_hbond_distance_DA
_geom_hbond_angle_DHA
_geom_hbond_publ_flag
N1 H1A O1 1_645 0.91(3) 2.07(3) 2.934(3) 157(3) yes
C4 H4 O1 1_645 0.93 2.56 3.286(3) 135 yes

loop_
_geom_torsion_atom_site_label_1
_geom_torsion_atom_site_label_2
_geom_torsion_atom_site_label_3
_geom_torsion_atom_site_label_4
_geom_torsion
C5 N1 N2 N3 178.8(2)
N1 N2 N3 C8 -178.9(2)
O1 C1 C2 C3 178.9(3)
O1 C1 C2 C7 -2.0(4)
C7 C2 C3 C4 0.4(4)
C1 C2 C3 C4 179.5(2)
C2 C3 C4 C5 0.1(4)
N2 N1 C5 C4 -179.6(2)
N2 N1 C5 C6 0.3(4)
C3 C4 C5 N1 179.9(2)
C3 C4 C5 C6 0.1(4)
N1 C5 C6 C7 179.4(2)
C4 C5 C6 C7 -0.7(3)
C5 C6 C7 C2 1.2(3)
C3 C2 C7 C6 -1.0(4)
C1 C2 C7 C6 179.9(2)
N2 N3 C8 C13 -176.1(2)
N2 N3 C8 C9 5.9(4)
C13 C8 C9 C10 0.7(5)
N3 C8 C9 C10 178.6(3)
C8 C9 C10 C11 -0.4(5)
C9 C10 C11 C12 -0.4(5)
C10 C11 C12 C13 0.8(5)
C9 C8 C13 C12 -0.3(4)
N3 C8 C13 C12 -178.4(2)
C11 C12 C13 C8 -0.5(5)

loop_
_cod_related_entry_id
_cod_related_entry_database
_cod_related_entry_code
1 ChemSpider 21129212
